data_7059749
loop_
_publ_author_name
'Smith, Jermaine A.'
'Singh-Wilmot, Marvadeen A.'
'Carter, Korey P.'
'Cahill, Christopher L.'
'Ridenour, J. August'

_publ_section_title
;
 Supramolecular assembly of lanthanide-2,3,5,6-tetrafluoroterephthalic
 acid coordination polymers via fluorine&#x22EF;fluorine interactions: a
 platform for luminescent detection of Fe3+ and nitroaromatic compounds
;
_journal_issue 28
_journal_name_full 'New Journal of Chemistry'
_journal_page_first 12317
_journal_page_last 12330
_journal_paper_doi 10.1039/D0NJ02604B
_journal_volume 44
_journal_year 2020
_chemical_formula_sum 'C12 H6 Eu F6 O9'
_chemical_formula_weight 560.13
_space_group_crystal_system monoclinic
_space_group_IT_number 12
_space_group_name_Hall '-I 2y'
_space_group_name_H-M_alt 'I 1 2/m 1'
_atom_sites_solution_hydrogens difmap
_audit_creation_method SHELXL-2014/7
_audit_update_record
;
2019-06-20 deposited with the CCDC.	2020-06-30 downloaded from the CCDC.
;
_cell_angle_alpha 90
_cell_angle_beta 107.656(6)
_cell_angle_gamma 90
_cell_formula_units_Z 4
_cell_length_a 11.650(4)
_cell_length_b 11.283(3)
_cell_length_c 11.966(4)
_cell_measurement_reflns_used 14942
_cell_measurement_temperature 293(2)
_cell_measurement_theta_max 55.609
_cell_measurement_theta_min 5.079
_cell_volume 1498.8(8)
_computing_cell_refinement 'SAINT, Bruker-AXS'
_computing_data_collection 'APEX, Bruker-AXS'
_computing_data_reduction 'SAINT, Bruker-AXS'
_computing_molecular_graphics 'WINGX (Farrugia, 2012)'
_computing_publication_material 'Crystal Maker (Palmer, 2009)'
_computing_structure_refinement 'SHELXL-2014/7 (Sheldrick, 2015)'
_computing_structure_solution 'SIR92 (Guagliardi, 1994)'
_diffrn_ambient_temperature 293(2)
_diffrn_measured_fraction_theta_full 0.999
_diffrn_measured_fraction_theta_max 0.998
_diffrn_measurement_device_type 'Bruker APEX II CCD'
_diffrn_measurement_method 'omega scans'
_diffrn_radiation_probe x-ray
_diffrn_radiation_type MoK\a
_diffrn_radiation_wavelength 0.71073
_diffrn_reflns_av_R_equivalents 0.0264
_diffrn_reflns_av_unetI/netI 0.0157
_diffrn_reflns_Laue_measured_fraction_full 0.999
_diffrn_reflns_Laue_measured_fraction_max 0.998
_diffrn_reflns_limit_h_max 15
_diffrn_reflns_limit_h_min -15
_diffrn_reflns_limit_k_max 14
_diffrn_reflns_limit_k_min -14
_diffrn_reflns_limit_l_max 15
_diffrn_reflns_limit_l_min -15
_diffrn_reflns_number 1871
_diffrn_reflns_point_group_measured_fraction_full 0.999
_diffrn_reflns_point_group_measured_fraction_max 0.998
_diffrn_reflns_theta_full 25.500
_diffrn_reflns_theta_max 27.815
_diffrn_reflns_theta_min 2.137
_diffrn_source 'fine-focus sealed tube'
_exptl_absorpt_coefficient_mu 4.308
_exptl_absorpt_correction_T_max 0.7456
_exptl_absorpt_correction_T_min 0.5494
_exptl_absorpt_correction_type empirical
_exptl_absorpt_process_details 'TWINABS (Sheldrick, 2008)'
_exptl_crystal_colour Colorless
_exptl_crystal_density_diffrn 2.482
_exptl_crystal_description 'Rectangular Block'
_exptl_crystal_F_000 1068
_exptl_crystal_recrystallization_method 'Slow Evaporation'
_exptl_crystal_size_max 0.36
_exptl_crystal_size_mid 0.24
_exptl_crystal_size_min 0.10
_refine_diff_density_max 0.663
_refine_diff_density_min -1.181
_refine_diff_density_rms 0.089
_refine_ls_extinction_method none
_refine_ls_goodness_of_fit_ref 1.122
_refine_ls_hydrogen_treatment refall
_refine_ls_matrix_type full
_refine_ls_number_parameters 148
_refine_ls_number_reflns 1871
_refine_ls_number_restraints 2
_refine_ls_restrained_S_all 1.125
_refine_ls_R_factor_all 0.0172
_refine_ls_R_factor_gt 0.0161
_refine_ls_shift/su_max 0.001
_refine_ls_shift/su_mean 0.000
_refine_ls_structure_factor_coef Fsqd
_refine_ls_weighting_details 'w=1/[\s^2^(Fo^2^)+(0.0182P)^2^+2.6671P] where P=(Fo^2^+2Fc^2^)/3'
_refine_ls_weighting_scheme calc
_refine_ls_wR_factor_gt 0.0385
_refine_ls_wR_factor_ref 0.0389
_reflns_Friedel_coverage 0.000
_reflns_number_gt 1787
_reflns_number_total 1871
_reflns_threshold_expression 'I > 2\s(I)'
_cod_data_source_file d0nj02604b2.cif
_cod_data_source_block Compound_6
_cod_depositor_comments
;Adding full bibliography for 7059744--7059757.cif.

 Adding full bibliography for 7059744--7059757.cif.
;
_cod_original_sg_symbol_H-M 'I 2/m'
_cod_database_code 7059749
_shelx_space_group_comment
;
The symmetry employed for this shelxl refinement is uniquely defined
by the following loop, which should always be used as a source of
symmetry information in preference to the above space-group names.
They are only intended as comments.
;

loop_
_space_group_symop_operation_xyz
'x, y, z'
'-x, y, -z'
'x+1/2, y+1/2, z+1/2'
'-x+1/2, y+1/2, -z+1/2'
'-x, -y, -z'
'x, -y, z'
'-x+1/2, -y+1/2, -z+1/2'
'x+1/2, -y+1/2, z+1/2'

loop_
_atom_site_label
_atom_site_type_symbol
_atom_site_fract_x
_atom_site_fract_y
_atom_site_fract_z
_atom_site_U_iso_or_equiv
_atom_site_adp_type
_atom_site_occupancy
_atom_site_site_symmetry_order
_atom_site_calc_flag
_atom_site_refinement_flags_posn
_atom_site_refinement_flags_adp
_atom_site_refinement_flags_occupancy
_atom_site_disorder_assembly
_atom_site_disorder_group
Eu1 Eu 0.12760(2) 0.5000 0.16073(2) 0.01322(5) Uani 1 2 d S T P . .
O2 O 0.1071(2) 0.5000 -0.0437(2) 0.0234(5) Uani 1 2 d S T P . .
O3 O 0.06317(17) 0.30661(15) 0.09185(15) 0.0307(4) Uani 1 1 d . . . . .
F2 F 0.50807(15) 0.28935(15) 0.1426(2) 0.0512(5) Uani 1 1 d . . . . .
F1 F 0.72933(16) 0.29253(15) 0.13137(19) 0.0512(5) Uani 1 1 d . . . . .
O1 O -0.0543(2) 0.5000 0.2351(2) 0.0417(8) Uani 1 2 d S T P . .
O4 O 0.31886(16) 0.40303(17) 0.16122(19) 0.0362(5) Uani 1 1 d . . . . .
C1 C 0.3695(3) 0.5000 0.1584(3) 0.0230(7) Uani 1 2 d S T P . .
OW1 O 0.18340(19) 0.3692(2) 0.33360(17) 0.0355(4) Uani 1 1 d D . . . .
C2 C 0.4967(3) 0.5000 0.1469(3) 0.0217(7) Uani 1 2 d S T P . .
C5 C -0.2635(3) 0.5000 0.1352(3) 0.0226(7) Uani 1 2 d S T P . .
C8 C 0.0000 0.1244(3) 0.0000 0.0226(7) Uani 1 2 d S T P . .
C7 C 0.0000 0.2590(3) 0.0000 0.0226(7) Uani 1 2 d S T P . .
C4 C 0.6749(2) 0.3959(2) 0.1358(2) 0.0265(5) Uani 1 1 d . . . . .
C9 C 0.0708(2) 0.0612(2) -0.0515(2) 0.0240(5) Uani 1 1 d . . . . .
C3 C 0.5582(2) 0.3956(2) 0.1415(2) 0.0261(5) Uani 1 1 d . . . . .
C6 C -0.1325(3) 0.5000 0.1386(3) 0.0223(7) Uani 1 2 d S T P . .
OW2 O 0.1191(4) 0.5000 0.5187(4) 0.0857(14) Uani 1 2 d S T P . .
F3 F 0.14319(15) 0.11913(14) -0.10217(15) 0.0386(4) Uani 1 1 d . . . . .
HW1 H 0.152(5) 0.385(5) 0.395(3) 0.13(2) Uiso 1 1 d D . . . .
HW2 H 0.173(4) 0.2876(18) 0.327(4) 0.093(16) Uiso 1 1 d D . . . .

loop_
_atom_site_aniso_label
_atom_site_aniso_U_11
_atom_site_aniso_U_22
_atom_site_aniso_U_33
_atom_site_aniso_U_23
_atom_site_aniso_U_13
_atom_site_aniso_U_12
Eu1 0.00971(8) 0.01243(8) 0.01821(8) 0.000 0.00527(5) 0.000
O2 0.0193(11) 0.0323(13) 0.0233(12) 0.000 0.0135(9) 0.000
O3 0.0407(10) 0.0155(8) 0.0285(9) 0.0001(7) -0.0005(8) -0.0054(8)
F2 0.0370(10) 0.0274(9) 0.1039(16) -0.0010(10) 0.0435(10) -0.0054(7)
F1 0.0385(10) 0.0318(9) 0.0965(16) 0.0055(10) 0.0403(10) 0.0129(8)
O1 0.0166(12) 0.083(2) 0.0250(14) 0.000 0.0060(10) 0.000
O4 0.0192(9) 0.0319(10) 0.0635(13) 0.0130(10) 0.0216(9) 0.0033(8)
C1 0.0115(14) 0.0322(19) 0.0248(17) 0.000 0.0050(12) 0.000
OW1 0.0381(11) 0.0386(12) 0.0284(10) 0.0101(9) 0.0080(8) -0.0058(9)
C2 0.0135(14) 0.0322(18) 0.0225(16) 0.000 0.0100(12) 0.000
C5 0.0136(15) 0.0365(19) 0.0204(16) 0.000 0.0090(12) 0.000
C8 0.0253(17) 0.0123(14) 0.0241(16) 0.000 -0.0016(13) 0.000
C7 0.0280(17) 0.0118(15) 0.0275(17) 0.000 0.0074(14) 0.000
C4 0.0213(11) 0.0269(13) 0.0357(13) 0.0027(11) 0.0149(10) 0.0052(10)
C9 0.0256(12) 0.0177(12) 0.0278(12) 0.0015(9) 0.0066(10) -0.0044(9)
C3 0.0190(11) 0.0286(13) 0.0347(13) 0.0014(11) 0.0142(10) -0.0027(10)
C6 0.0123(14) 0.0308(18) 0.0265(17) 0.000 0.0099(13) 0.000
OW2 0.069(3) 0.117(4) 0.073(3) 0.000 0.024(2) 0.000
F3 0.0477(10) 0.0254(8) 0.0504(10) 0.0028(7) 0.0263(8) -0.0084(7)

loop_
_atom_type_symbol
_atom_type_description
_atom_type_scat_dispersion_real
_atom_type_scat_dispersion_imag
_atom_type_scat_source
C C 0.0033 0.0016 'International Tables Vol C Tables 4.2.6.8 and 6.1.1.4'
H H 0.0000 0.0000 'International Tables Vol C Tables 4.2.6.8 and 6.1.1.4'
O O 0.0106 0.0060 'International Tables Vol C Tables 4.2.6.8 and 6.1.1.4'
F F 0.0171 0.0103 'International Tables Vol C Tables 4.2.6.8 and 6.1.1.4'
Eu Eu -0.1578 3.6682 'International Tables Vol C Tables 4.2.6.8 and 6.1.1.4'

loop_
_geom_angle_atom_site_label_1
_geom_angle_atom_site_label_2
_geom_angle_atom_site_label_3
_geom_angle
_geom_angle_site_symmetry_1
_geom_angle_site_symmetry_3
_geom_angle_publ_flag
O3 Eu1 O3 133.77(9) . 6_565 ?
O3 Eu1 O2 73.79(5) . . ?
O3 Eu1 O2 73.79(5) 6_565 . ?
O3 Eu1 OW1 73.48(7) . . ?
O3 Eu1 OW1 144.91(7) 6_565 . ?
O2 Eu1 OW1 141.29(6) . . ?
O3 Eu1 OW1 144.91(7) . 6_565 ?
O3 Eu1 OW1 73.48(7) 6_565 6_565 ?
O2 Eu1 OW1 141.30(6) . 6_565 ?
OW1 Eu1 OW1 73.66(11) . 6_565 ?
O3 Eu1 O4 126.56(6) . 6_565 ?
O3 Eu1 O4 77.55(7) 6_565 6_565 ?
O2 Eu1 O4 79.21(7) . 6_565 ?
OW1 Eu1 O4 104.73(7) . 6_565 ?
OW1 Eu1 O4 74.07(7) 6_565 6_565 ?
O3 Eu1 O4 77.55(7) . . ?
O3 Eu1 O4 126.56(6) 6_565 . ?
O2 Eu1 O4 79.21(7) . . ?
OW1 Eu1 O4 74.07(7) . . ?
OW1 Eu1 O4 104.73(7) 6_565 . ?
O4 Eu1 O4 52.34(9) 6_565 . ?
O3 Eu1 O1 84.95(5) . . ?
O3 Eu1 O1 84.95(5) 6_565 . ?
O2 Eu1 O1 121.73(8) . . ?
OW1 Eu1 O1 74.99(7) . . ?
OW1 Eu1 O1 74.99(7) 6_565 . ?
O4 Eu1 O1 147.68(6) 6_565 . ?
O4 Eu1 O1 147.68(6) . . ?
O3 Eu1 O2 69.61(5) . 5_565 ?
O3 Eu1 O2 69.61(5) 6_565 5_565 ?
O2 Eu1 O2 72.15(8) . 5_565 ?
OW1 Eu1 O2 114.11(6) . 5_565 ?
OW1 Eu1 O2 114.11(6) 6_565 5_565 ?
O4 Eu1 O2 141.09(6) 6_565 5_565 ?
O4 Eu1 O2 141.09(6) . 5_565 ?
O1 Eu1 O2 49.57(8) . 5_565 ?
O3 Eu1 C1 101.99(5) . . ?
O3 Eu1 C1 101.99(5) 6_565 . ?
O2 Eu1 C1 77.26(9) . . ?
OW1 Eu1 C1 89.91(8) . . ?
OW1 Eu1 C1 89.91(8) 6_565 . ?
O4 Eu1 C1 26.18(4) 6_565 . ?
O4 Eu1 C1 26.18(4) . . ?
O1 Eu1 C1 161.01(9) . . ?
O2 Eu1 C1 149.42(9) 5_565 . ?
O3 Eu1 C6 76.21(5) . . ?
O3 Eu1 C6 76.21(5) 6_565 . ?
O2 Eu1 C6 97.29(9) . . ?
OW1 Eu1 C6 94.44(7) . . ?
OW1 Eu1 C6 94.44(7) 6_565 . ?
O4 Eu1 C6 153.43(5) 6_565 . ?
O4 Eu1 C6 153.43(5) . . ?
O1 Eu1 C6 24.43(9) . . ?
O2 Eu1 C6 25.14(8) 5_565 . ?
C1 Eu1 C6 174.56(9) . . ?
O3 Eu1 Eu1 67.03(4) . 5_565 ?
O3 Eu1 Eu1 67.03(4) 6_565 5_565 ?
O2 Eu1 Eu1 38.42(6) . 5_565 ?
OW1 Eu1 Eu1 136.22(5) . 5_565 ?
OW1 Eu1 Eu1 136.22(5) 6_565 5_565 ?
O4 Eu1 Eu1 113.50(5) 6_565 5_565 ?
O4 Eu1 Eu1 113.50(5) . 5_565 ?
O1 Eu1 Eu1 83.31(6) . 5_565 ?
O2 Eu1 Eu1 33.74(5) 5_565 5_565 ?
C1 Eu1 Eu1 115.68(7) . 5_565 ?
C6 Eu1 Eu1 58.87(7) . 5_565 ?
C6 O2 Eu1 161.6(2) 5_565 . ?
C6 O2 Eu1 90.57(19) 5_565 5_565 ?
Eu1 O2 Eu1 107.85(8) . 5_565 ?
C7 O3 Eu1 138.10(18) . . ?
C6 O1 Eu1 97.5(2) . . ?
C1 O4 Eu1 92.59(16) . . ?
O4 C1 O4 122.4(3) 6_565 . ?
O4 C1 C2 118.79(15) 6_565 . ?
O4 C1 C2 118.79(15) . . ?
O4 C1 Eu1 61.23(15) 6_565 . ?
O4 C1 Eu1 61.23(15) . . ?
C2 C1 Eu1 175.6(2) . . ?
Eu1 OW1 HW1 118(4) . . ?
Eu1 OW1 HW2 122(3) . . ?
HW1 OW1 HW2 101(4) . . ?
C3 C2 C3 115.8(3) 6_565 . ?
C3 C2 C1 122.12(14) 6_565 . ?
C3 C2 C1 122.12(14) . . ?
C4 C5 C4 117.1(3) 1_455 6_465 ?
C4 C5 C6 121.45(15) 1_455 . ?
C4 C5 C6 121.45(15) 6_465 . ?
C9 C8 C9 117.2(3) 2 . ?
C9 C8 C7 121.38(15) 2 . ?
C9 C8 C7 121.38(15) . . ?
O3 C7 O3 128.8(3) 2 . ?
O3 C7 C8 115.59(16) 2 . ?
O3 C7 C8 115.60(16) . . ?
F1 C4 C5 119.4(2) . 1_655 ?
F1 C4 C3 119.1(2) . . ?
C5 C4 C3 121.6(2) 1_655 . ?
F3 C9 C8 119.6(2) . . ?
F3 C9 C9 119.03(13) . 6 ?
C8 C9 C9 121.38(15) . 6 ?
F2 C3 C4 116.2(2) . . ?
F2 C3 C2 121.8(2) . . ?
C4 C3 C2 122.0(2) . . ?
O1 C6 O2 122.4(3) . 5_565 ?
O1 C6 C5 118.5(3) . . ?
O2 C6 C5 119.1(3) 5_565 . ?
O1 C6 Eu1 58.09(17) . . ?
O2 C6 Eu1 64.29(17) 5_565 . ?
C5 C6 Eu1 176.6(2) . . ?

loop_
_geom_bond_atom_site_label_1
_geom_bond_atom_site_label_2
_geom_bond_distance
_geom_bond_site_symmetry_2
_geom_bond_publ_flag
Eu1 O3 2.3725(18) . ?
Eu1 O3 2.3725(18) 6_565 ?
Eu1 O2 2.384(2) . ?
Eu1 OW1 2.463(2) . ?
Eu1 OW1 2.463(2) 6_565 ?
Eu1 O4 2.4808(19) 6_565 ?
Eu1 O4 2.4808(19) . ?
Eu1 O1 2.535(3) . ?
Eu1 O2 2.668(2) 5_565 ?
Eu1 C1 2.827(3) . ?
Eu1 C6 2.961(3) . ?
Eu1 Eu1 4.0864(11) 5_565 ?
O2 C6 1.258(4) 5_565 ?
O2 Eu1 2.668(2) 5_565 ?
O3 C7 1.244(2) . ?
F2 C3 1.336(3) . ?
F1 C4 1.336(3) . ?
O1 C6 1.235(4) . ?
O4 C1 1.249(2) . ?
C1 O4 1.249(2) 6_565 ?
C1 C2 1.528(4) . ?
OW1 HW1 0.929(19) . ?
OW1 HW2 0.929(19) . ?
C2 C3 1.390(3) 6_565 ?
C2 C3 1.390(3) . ?
C5 C4 1.377(3) 1_455 ?
C5 C4 1.377(3) 6_465 ?
C5 C6 1.515(4) . ?
C8 C9 1.370(3) 2 ?
C8 C9 1.370(3) . ?
C8 C7 1.518(4) . ?
C7 O3 1.244(2) 2 ?
C4 C5 1.377(3) 1_655 ?
C4 C3 1.382(3) . ?
C9 F3 1.348(3) . ?
C9 C9 1.380(5) 6 ?
C6 O2 1.258(4) 5_565 ?
